data_4317522
loop_
_publ_author_name
'Y. Wang'
'S. Parkin'
'D. Atwood'

_publ_section_title
;
 Ligand-Tetrahydrofuran Coupling in Chelated Aluminum Phosphinates
;
_journal_name_full 'Inorganic Chemistry'
_journal_page_first 558
_journal_page_last 565
_journal_paper_doi 10.1021/ic0110326
_journal_volume 41
_journal_year 2002
_chemical_formula_sum 'C57 H67.5 Al N2 O5 P'
_chemical_formula_weight 918.58
_chemical_name_systematic
;
  ?
;
_space_group_IT_number 2
_symmetry_cell_setting triclinic
_symmetry_space_group_name_Hall '-P 1'
_symmetry_space_group_name_H-M 'P -1'
_atom_sites_solution_hydrogens geom
_atom_sites_solution_primary direct
_atom_sites_solution_secondary difmap
_audit_creation_method SHELXL-97
_cell_angle_alpha 109.56(3)
_cell_angle_beta 96.48(3)
_cell_angle_gamma 93.56(3)
_cell_formula_units_Z 2
_cell_length_a 13.214(5)
_cell_length_b 13.480(5)
_cell_length_c 15.347(5)
_cell_measurement_reflns_used 56148
_cell_measurement_temperature 173(1)
_cell_measurement_theta_max 25.35
_cell_measurement_theta_min 1.0
_cell_volume 2544.9(17)
_computing_cell_refinement 'SCALEPACK (Otwinowski & Minor, 1997)'
_computing_data_collection 'COLLECT (Nonius, 1998)'
_computing_data_reduction 'DENZO-SMN (Otwinowski & Minor, 1997)'
_computing_molecular_graphics 'XP in Siemens SHELXTL (Sheldrick, 1994)'
_computing_publication_material 'SHELX97-2 (Sheldrick, 1997) and local procedures'
_computing_structure_refinement 'SHELXL-97 (Sheldrick, 1997)'
_computing_structure_solution 'SHELXS-97 (Sheldrick, 1990)'
_diffrn_ambient_temperature 173(1)
_diffrn_detector_area_resol_mean 18
_diffrn_measured_fraction_theta_full .999
_diffrn_measured_fraction_theta_max .999
_diffrn_measurement_device_type 'Nonius KappaCCD diffractometer'
_diffrn_measurement_method '\w scans at fixed \c = 55\%'
_diffrn_radiation_monochromator graphite
_diffrn_radiation_source 'fine-focus sealed tube'
_diffrn_radiation_type MoK\a
_diffrn_radiation_wavelength 0.71073
_diffrn_reflns_av_R_equivalents 0.0676
_diffrn_reflns_av_sigmaI/netI 0.1122
_diffrn_reflns_limit_h_max 13
_diffrn_reflns_limit_h_min -13
_diffrn_reflns_limit_k_max 13
_diffrn_reflns_limit_k_min -13
_diffrn_reflns_limit_l_max 15
_diffrn_reflns_limit_l_min -15
_diffrn_reflns_number 10708
_diffrn_reflns_theta_full 21.00
_diffrn_reflns_theta_max 21.00
_diffrn_reflns_theta_min 1.74
_diffrn_standards_decay_% <1
_exptl_absorpt_coefficient_mu 0.121
_exptl_absorpt_correction_type none
_exptl_crystal_colour yellow
_exptl_crystal_density_diffrn 1.199
_exptl_crystal_density_method 'not measured'
_exptl_crystal_description 'irregular block'
_exptl_crystal_F_000 983
_exptl_crystal_size_max 0.24
_exptl_crystal_size_mid 0.11
_exptl_crystal_size_min 0.11
_refine_diff_density_max .790
_refine_diff_density_min -.515
_refine_diff_density_rms .097
_refine_ls_extinction_method none
_refine_ls_goodness_of_fit_ref 1.130
_refine_ls_hydrogen_treatment mixed
_refine_ls_matrix_type full
_refine_ls_number_parameters 577
_refine_ls_number_reflns 5473
_refine_ls_number_restraints 1025
_refine_ls_restrained_S_all 1.063
_refine_ls_R_factor_all 0.1522
_refine_ls_R_factor_gt 0.1112
_refine_ls_shift/su_max 0.022
_refine_ls_shift/su_mean 0.002
_refine_ls_structure_factor_coef Fsqd
_refine_ls_weighting_details 'calc w=1/[\s^2^(Fo^2^)+(0.1665P)^2^+7.0385P] where P=(Fo^2^+2Fc^2^)/3'
_refine_ls_weighting_scheme calc
_refine_ls_wR_factor_gt 0.3087
_refine_ls_wR_factor_ref 0.3314
_reflns_number_gt 3895
_reflns_number_total 5473
_reflns_threshold_expression >2sigma(I)
_cod_data_source_file ic0110326_6.cif
_cod_data_source_block k00150_[Salomphen(thf)(tBu)AlO2P(H)Ph]2_Compound14
_cod_original_cell_volume 2544.8(16)
_cod_original_formula_sum 'C57 H67.50 Al N2 O5 P'
_cod_database_code 4317522

loop_
_symmetry_equiv_pos_as_xyz
'x, y, z'
'-x, -y, -z'

loop_
_atom_site_label
_atom_site_type_symbol
_atom_site_fract_x
_atom_site_fract_y
_atom_site_fract_z
_atom_site_U_iso_or_equiv
_atom_site_adp_type
_atom_site_occupancy
_atom_site_symmetry_multiplicity
_atom_site_calc_flag
_atom_site_refinement_flags
_atom_site_disorder_assembly
_atom_site_disorder_group
Al Al 0.34305(16) 0.58799(17) 0.54237(16) 0.0342(7) Uani 1 1 d U . .
P P 0.58772(15) 0.62520(15) 0.59823(15) 0.0356(7) Uani 1 1 d U . .
H1P H 0.6286 0.6025 0.6664 0.053 Uiso 1 1 d R . .
O1 O 0.3056(4) 0.7192(4) 0.6043(3) 0.0365(13) Uani 1 1 d U . .
O2 O 0.3665(3) 0.6201(3) 0.4404(3) 0.0335(12) Uani 1 1 d U . .
O3 O 0.4761(3) 0.6218(4) 0.6056(3) 0.0362(13) Uani 1 1 d U . .
O4 O 0.6225(3) 0.5560(4) 0.5109(4) 0.0372(13) Uani 1 1 d U . .
N1 N 0.2940(4) 0.5310(5) 0.6440(4) 0.0392(15) Uani 1 1 d U . .
H1 H 0.3461 0.4949 0.6611 0.047 Uiso 1 1 calc R . .
N2 N 0.1992(4) 0.5253(4) 0.4801(4) 0.0350(15) Uani 1 1 d U . .
C1 C 0.2309(6) 0.7488(6) 0.6565(5) 0.0352(18) Uani 1 1 d U . .
C2 C 0.1805(6) 0.8397(6) 0.6603(5) 0.0389(18) Uani 1 1 d U . .
C3 C 0.2181(6) 0.9175(6) 0.6132(6) 0.045(2) Uani 1 1 d U . .
C4 C 0.2117(7) 0.8633(6) 0.5076(6) 0.048(2) Uani 1 1 d U . .
H4A H 0.2358 0.9147 0.4800 0.072 Uiso 1 1 calc R . .
H4B H 0.1405 0.8357 0.4806 0.072 Uiso 1 1 calc R . .
H4C H 0.2547 0.8048 0.4946 0.072 Uiso 1 1 calc R . .
C5 C 0.3291(7) 0.9591(7) 0.6540(7) 0.067(3) Uani 1 1 d U . .
H5A H 0.3344 0.9929 0.7219 0.100 Uiso 1 1 calc R . .
H5B H 0.3530 1.0110 0.6269 0.100 Uiso 1 1 calc R . .
H5C H 0.3716 0.9001 0.6396 0.100 Uiso 1 1 calc R . .
C6 C 0.1556(8) 1.0124(7) 0.6293(7) 0.075(3) Uani 1 1 d U . .
H6A H 0.1579 1.0492 0.6965 0.112 Uiso 1 1 calc R . .
H6B H 0.0843 0.9875 0.6006 0.112 Uiso 1 1 calc R . .
H6C H 0.1844 1.0610 0.6010 0.112 Uiso 1 1 calc R . .
C7 C 0.1007(6) 0.8593(6) 0.7119(6) 0.046(2) Uani 1 1 d U . .
H7 H 0.0657 0.9188 0.7120 0.055 Uiso 1 1 calc . . .
C8 C 0.0666(7) 0.8009(7) 0.7636(5) 0.049(2) Uani 1 1 d U . .
C9 C -0.0237(8) 0.8253(8) 0.8190(6) 0.065(2) Uani 1 1 d U . .
C10 C -0.0666(9) 0.9280(10) 0.8180(8) 0.097(4) Uani 1 1 d U . .
H10A H -0.0901 0.9221 0.7534 0.145 Uiso 1 1 calc R . .
H10B H -0.0128 0.9874 0.8461 0.145 Uiso 1 1 calc R . .
H10C H -0.1242 0.9401 0.8539 0.145 Uiso 1 1 calc R . .
C11 C 0.0112(10) 0.8396(11) 0.9199(7) 0.109(4) Uani 1 1 d U . .
H11A H -0.0468 0.8543 0.9552 0.164 Uiso 1 1 calc R . .
H11B H 0.0652 0.8990 0.9464 0.164 Uiso 1 1 calc R . .
H11C H 0.0380 0.7748 0.9239 0.164 Uiso 1 1 calc R . .
C12 C -0.1135(9) 0.7358(10) 0.7732(9) 0.111(4) Uani 1 1 d U . .
H12A H -0.1336 0.7301 0.7081 0.167 Uiso 1 1 calc R . .
H12B H -0.1720 0.7526 0.8075 0.167 Uiso 1 1 calc R . .
H12C H -0.0914 0.6684 0.7751 0.167 Uiso 1 1 calc R . .
C13 C 0.1213(7) 0.7161(6) 0.7625(6) 0.047(2) Uani 1 1 d U . .
H13 H 0.1021 0.6733 0.7974 0.056 Uiso 1 1 calc . . .
C14 C 0.2019(6) 0.6915(6) 0.7133(5) 0.0392(19) Uani 1 1 d U . .
C15 C 0.2729(7) 0.6137(6) 0.7321(6) 0.051(2) Uani 1 1 d U . .
H15 H 0.2366 0.5755 0.7672 0.061 Uiso 1 1 calc R . .
C16 C 0.2046(5) 0.4543(6) 0.6029(6) 0.0360(18) Uani 1 1 d U . .
C17 C 0.1726(6) 0.3824(6) 0.6427(6) 0.047(2) Uani 1 1 d U . .
H17 H 0.2081 0.3835 0.7005 0.056 Uiso 1 1 calc . . .
C18 C 0.0889(7) 0.3088(7) 0.5989(7) 0.054(2) Uani 1 1 d U . .
H18 H 0.0685 0.2574 0.6252 0.065 Uiso 1 1 calc . . .
C19 C 0.0349(6) 0.3099(7) 0.5171(7) 0.052(2) Uani 1 1 d U . .
H19 H -0.0241 0.2610 0.4884 0.063 Uiso 1 1 calc . . .
C20 C 0.0663(6) 0.3820(6) 0.4766(6) 0.044(2) Uani 1 1 d U . .
H20 H 0.0290 0.3818 0.4198 0.053 Uiso 1 1 calc . . .
C21 C 0.1522(5) 0.4548(6) 0.5186(6) 0.0357(18) Uani 1 1 d U . .
C22 C 0.1540(6) 0.5393(6) 0.4070(6) 0.0375(19) Uani 1 1 d U . .
H22 H 0.0847 0.5100 0.3863 0.045 Uiso 1 1 calc . . .
C23 C 0.1994(6) 0.5954(6) 0.3540(5) 0.0353(18) Uani 1 1 d U A .
C24 C 0.3049(6) 0.6340(5) 0.3732(5) 0.0323(17) Uani 1 1 d U . .
C25 C 0.3429(6) 0.6876(6) 0.3139(5) 0.0360(18) Uani 1 1 d U . .
C26 C 0.4567(6) 0.7320(6) 0.3314(6) 0.0433(19) Uani 1 1 d U . .
C27 C 0.4797(6) 0.8208(6) 0.4261(6) 0.052(2) Uani 1 1 d U . .
H27A H 0.5518 0.8495 0.4369 0.078 Uiso 1 1 calc R . .
H27B H 0.4661 0.7928 0.4754 0.078 Uiso 1 1 calc R . .
H27C H 0.4360 0.8771 0.4269 0.078 Uiso 1 1 calc R . .
C28 C 0.5266(6) 0.6432(7) 0.3272(7) 0.055(2) Uani 1 1 d U . .
H28A H 0.5985 0.6726 0.3377 0.083 Uiso 1 1 calc R . .
H28B H 0.5115 0.5875 0.2656 0.083 Uiso 1 1 calc R . .
H28C H 0.5143 0.6133 0.3756 0.083 Uiso 1 1 calc R . .
C29 C 0.4820(7) 0.7754(7) 0.2548(6) 0.059(2) Uani 1 1 d U . .
H29A H 0.5545 0.8031 0.2673 0.089 Uiso 1 1 calc R . .
H29B H 0.4395 0.8323 0.2543 0.089 Uiso 1 1 calc R . .
H29C H 0.4682 0.7183 0.1939 0.089 Uiso 1 1 calc R . .
C30 C 0.2742(6) 0.7029(6) 0.2469(6) 0.045(2) Uani 1 1 d U . .
H30 H 0.2992 0.7416 0.2108 0.054 Uiso 1 1 calc . . .
C31 C 0.1689(7) 0.6652(7) 0.2277(6) 0.052(2) Uani 1 1 d U A .
C32 C 0.0992(7) 0.6877(8) 0.1516(7) 0.072(3) Uani 1 1 d DU . .
C33 C 0.0919(15) 0.7978(10) 0.1734(12) 0.116(7) Uani 0.817(15) 1 d PDU A 1
H33A H 0.1608 0.8357 0.1871 0.174 Uiso 0.817(15) 1 calc PR A 1
H33B H 0.0563 0.8240 0.2280 0.174 Uiso 0.817(15) 1 calc PR A 1
H33C H 0.0534 0.8099 0.1200 0.174 Uiso 0.817(15) 1 calc PR A 1
C34 C 0.1421(11) 0.6380(12) 0.0553(9) 0.097(5) Uani 0.817(15) 1 d PDU A 1
H34A H 0.1471 0.5624 0.0428 0.146 Uiso 0.817(15) 1 calc PR A 1
H34B H 0.2100 0.6739 0.0590 0.146 Uiso 0.817(15) 1 calc PR A 1
H34C H 0.0955 0.6470 0.0048 0.146 Uiso 0.817(15) 1 calc PR A 1
C35 C -0.0053(10) 0.6226(10) 0.1298(10) 0.079(4) Uani 0.817(15) 1 d PDU A 1
H35A H 0.0041 0.5472 0.1120 0.118 Uiso 0.817(15) 1 calc PR A 1
H35B H -0.0468 0.6352 0.0781 0.118 Uiso 0.817(15) 1 calc PR A 1
H35C H -0.0403 0.6436 0.1852 0.118 Uiso 0.817(15) 1 calc PR A 1
C33' C 0.033(4) 0.607(4) 0.082(4) 0.104(19) Uiso 0.183(15) 1 d PDU A 2
H33D H -0.0033 0.6377 0.0387 0.157 Uiso 0.183(15) 1 calc PR A 2
H33E H -0.0169 0.5763 0.1103 0.157 Uiso 0.183(15) 1 calc PR A 2
H33F H 0.0729 0.5525 0.0467 0.157 Uiso 0.183(15) 1 calc PR A 2
C34' C 0.032(4) 0.776(4) 0.212(4) 0.081(18) Uiso 0.183(15) 1 d PDU A 2
H34D H 0.0786 0.8345 0.2582 0.122 Uiso 0.183(15) 1 calc PR A 2
H34E H -0.0125 0.7442 0.2442 0.122 Uiso 0.183(15) 1 calc PR A 2
H34F H -0.0093 0.8040 0.1701 0.122 Uiso 0.183(15) 1 calc PR A 2
C35' C 0.158(4) 0.764(4) 0.113(4) 0.094(17) Uiso 0.183(15) 1 d PDU A 2
H35D H 0.2070 0.8139 0.1642 0.141 Uiso 0.183(15) 1 calc PR A 2
H35E H 0.1096 0.8023 0.0880 0.141 Uiso 0.183(15) 1 calc PR A 2
H35F H 0.1954 0.7224 0.0640 0.141 Uiso 0.183(15) 1 calc PR A 2
C36 C 0.1345(6) 0.6126(6) 0.2821(6) 0.046(2) Uani 1 1 d U . .
H36 H 0.0641 0.5865 0.2714 0.056 Uiso 1 1 calc . . .
C37 C 0.6345(6) 0.7602(6) 0.6181(6) 0.0389(19) Uani 1 1 d U . .
C38 C 0.5905(7) 0.8405(7) 0.6769(7) 0.062(3) Uani 1 1 d U . .
H38 H 0.5357 0.8250 0.7069 0.075 Uiso 1 1 calc . . .
C39 C 0.6262(8) 0.9450(7) 0.6926(8) 0.074(3) Uani 1 1 d U . .
H39 H 0.5954 1.0006 0.7337 0.089 Uiso 1 1 calc . . .
C40 C 0.7033(7) 0.9689(7) 0.6509(7) 0.056(2) Uani 1 1 d U . .
H40 H 0.7262 1.0409 0.6625 0.068 Uiso 1 1 calc . . .
C41 C 0.7494(6) 0.8904(7) 0.5916(6) 0.052(2) Uani 1 1 d U . .
H41 H 0.8047 0.9077 0.5629 0.063 Uiso 1 1 calc . . .
C42 C 0.7142(6) 0.7844(6) 0.5740(6) 0.045(2) Uani 1 1 d U . .
H42 H 0.7445 0.7293 0.5320 0.053 Uiso 1 1 calc . . .
O5 O 0.4247(7) 0.5956(7) 0.8165(7) 0.126(3) Uani 1 1 d DU . .
C43 C 0.3665(8) 0.6720(8) 0.7939(8) 0.080(3) Uani 1 1 d DU C .
H43 H 0.4069 0.7115 0.7622 0.096 Uiso 1 1 calc R . .
C44 C 0.3477(10) 0.7480(12) 0.8925(8) 0.121(4) Uani 1 1 d DU . .
H44A H 0.3574 0.8229 0.8966 0.145 Uiso 1 1 calc R C .
H44B H 0.2774 0.7322 0.9043 0.145 Uiso 1 1 calc R . .
C45 C 0.4264(14) 0.7266(17) 0.9621(12) 0.182(7) Uani 1 1 d DU C .
H45A H 0.4060 0.7482 1.0254 0.219 Uiso 1 1 calc R B 1
H45B H 0.4951 0.7623 0.9651 0.219 Uiso 1 1 calc R B 1
C46 C 0.422(2) 0.602(2) 0.9164(16) 0.174(8) Uani 0.61(2) 1 d PDU C 1
H46A H 0.4822 0.5743 0.9412 0.209 Uiso 0.61(2) 1 calc PR C 1
H46B H 0.3583 0.5653 0.9240 0.209 Uiso 0.61(2) 1 calc PR C 1
C46' C 0.503(2) 0.657(3) 0.899(2) 0.155(11) Uiso 0.39(2) 1 d PDU C 2
H46C H 0.5552 0.7016 0.8833 0.186 Uiso 0.39(2) 1 calc PR C 2
H46D H 0.5369 0.6110 0.9293 0.186 Uiso 0.39(2) 1 calc PR C 2
C1T C 0.2888(17) 0.3716(17) 1.0342(14) 0.213(11) Uani 0.60 1 d PDU . .
C2T C 0.2529(15) 0.2687(17) 0.9950(15) 0.202(10) Uani 0.60 1 d PDU . .
H2T H 0.2324 0.2310 1.0335 0.242 Uiso 0.60 1 calc P . .
C3T C 0.2452(16) 0.2179(18) 0.9022(15) 0.181(9) Uani 0.60 1 d PDU . .
H3T H 0.2202 0.1450 0.8746 0.217 Uiso 0.60 1 calc P . .
C4T C 0.275(2) 0.275(2) 0.8496(14) 0.190(10) Uani 0.60 1 d PDU . .
H4T H 0.2642 0.2434 0.7835 0.228 Uiso 0.60 1 calc P . .
C5T C 0.3187(17) 0.376(2) 0.8896(16) 0.174(9) Uani 0.60 1 d PDU . .
H5T H 0.3510 0.4096 0.8532 0.209 Uiso 0.60 1 calc P . .
C6T C 0.317(2) 0.4289(19) 0.9815(16) 0.199(10) Uani 0.60 1 d PDU . .
H6T H 0.3343 0.5033 1.0079 0.239 Uiso 0.60 1 calc P . .
C7T C 0.313(2) 0.420(2) 1.1400(15) 0.202(12) Uani 0.60 1 d PDU . .
H7T1 H 0.3229 0.4975 1.1585 0.303 Uiso 0.60 1 calc PR . .
H7T2 H 0.3751 0.3945 1.1616 0.303 Uiso 0.60 1 calc PR . .
H7T3 H 0.2555 0.3999 1.1682 0.303 Uiso 0.60 1 calc PR . .

loop_
_atom_site_aniso_label
_atom_site_aniso_U_11
_atom_site_aniso_U_22
_atom_site_aniso_U_33
_atom_site_aniso_U_23
_atom_site_aniso_U_13
_atom_site_aniso_U_12
Al 0.0244(14) 0.0270(13) 0.0559(16) 0.0226(12) -0.0011(11) 0.0023(10)
P 0.0263(13) 0.0284(12) 0.0559(15) 0.0233(11) -0.0056(11) 0.0010(10)
O1 0.033(3) 0.029(3) 0.054(3) 0.023(2) 0.006(2) 0.004(2)
O2 0.025(3) 0.030(3) 0.051(3) 0.023(2) -0.004(2) 0.002(2)
O3 0.025(3) 0.035(3) 0.053(3) 0.024(3) -0.002(2) 0.001(2)
O4 0.028(3) 0.027(3) 0.061(3) 0.023(3) 0.005(3) 0.004(2)
N1 0.028(3) 0.034(3) 0.066(4) 0.031(3) 0.000(3) 0.006(3)
N2 0.026(3) 0.028(3) 0.055(4) 0.022(3) -0.001(3) 0.005(3)
C1 0.039(5) 0.034(4) 0.033(4) 0.013(3) -0.003(3) 0.003(3)
C2 0.039(5) 0.036(4) 0.043(5) 0.017(4) -0.002(4) 0.008(3)
C3 0.049(5) 0.030(4) 0.060(5) 0.021(4) 0.008(4) 0.011(4)
C4 0.056(6) 0.034(5) 0.066(5) 0.031(4) 0.015(4) 0.002(4)
C5 0.064(5) 0.042(6) 0.091(7) 0.027(5) -0.007(5) -0.011(4)
C6 0.096(7) 0.050(6) 0.101(8) 0.042(5) 0.037(6) 0.039(5)
C7 0.051(5) 0.049(5) 0.042(5) 0.022(4) 0.005(4) 0.017(4)
C8 0.059(5) 0.053(5) 0.036(5) 0.015(4) 0.009(4) 0.017(4)
C9 0.079(6) 0.076(6) 0.051(5) 0.029(5) 0.028(4) 0.026(4)
C10 0.105(9) 0.119(8) 0.103(9) 0.064(7) 0.054(7) 0.065(7)
C11 0.128(10) 0.166(12) 0.060(6) 0.053(7) 0.038(6) 0.079(8)
C12 0.078(7) 0.128(8) 0.119(9) 0.020(8) 0.050(6) 0.014(6)
C13 0.058(5) 0.047(5) 0.042(5) 0.023(4) 0.008(4) 0.009(4)
C14 0.050(5) 0.033(4) 0.037(5) 0.016(4) 0.006(4) 0.007(4)
C15 0.065(5) 0.039(5) 0.053(5) 0.026(3) -0.005(4) 0.010(4)
C16 0.021(4) 0.032(4) 0.060(5) 0.021(4) 0.007(3) 0.005(3)
C17 0.042(5) 0.043(5) 0.063(5) 0.027(4) 0.010(4) -0.001(4)
C18 0.045(5) 0.041(5) 0.084(6) 0.033(5) 0.014(5) -0.004(4)
C19 0.030(5) 0.043(5) 0.083(6) 0.025(5) 0.009(4) -0.010(4)
C20 0.029(4) 0.038(5) 0.067(5) 0.020(4) 0.003(4) 0.002(3)
C21 0.025(4) 0.026(4) 0.061(5) 0.019(4) 0.007(4) 0.004(3)
C22 0.025(4) 0.035(5) 0.054(5) 0.019(4) 0.002(4) 0.004(4)
C23 0.031(4) 0.026(4) 0.050(5) 0.017(4) -0.003(4) 0.004(3)
C24 0.031(4) 0.026(4) 0.039(4) 0.011(3) -0.001(3) 0.004(3)
C25 0.041(4) 0.025(4) 0.047(5) 0.020(4) 0.003(3) 0.007(3)
C26 0.033(4) 0.041(5) 0.068(5) 0.035(4) 0.008(4) 0.005(4)
C27 0.043(5) 0.042(5) 0.073(5) 0.028(4) -0.002(4) -0.004(4)
C28 0.044(5) 0.052(5) 0.088(7) 0.042(5) 0.017(5) 0.014(4)
C29 0.057(6) 0.059(6) 0.079(6) 0.048(5) 0.006(5) 0.003(5)
C30 0.047(4) 0.046(5) 0.049(5) 0.029(4) -0.003(4) -0.003(4)
C31 0.050(5) 0.054(5) 0.054(5) 0.028(4) -0.013(4) 0.004(4)
C32 0.061(6) 0.082(6) 0.080(6) 0.046(5) -0.015(5) 0.001(5)
C33 0.143(15) 0.070(7) 0.123(12) 0.047(8) -0.075(11) 0.008(7)
C34 0.104(10) 0.123(11) 0.065(7) 0.047(7) -0.020(6) -0.011(9)
C35 0.070(7) 0.090(9) 0.067(9) 0.031(8) -0.035(6) 0.002(6)
C36 0.034(4) 0.048(5) 0.054(5) 0.021(4) -0.011(4) -0.001(4)
C37 0.025(4) 0.031(4) 0.062(5) 0.022(4) -0.006(4) 0.001(3)
C38 0.067(6) 0.035(4) 0.091(7) 0.025(5) 0.024(5) 0.008(4)
C39 0.091(8) 0.035(4) 0.101(8) 0.022(5) 0.035(6) 0.004(5)
C40 0.060(6) 0.035(5) 0.075(7) 0.026(4) -0.005(5) -0.006(4)
C41 0.042(5) 0.039(5) 0.079(6) 0.031(5) -0.002(4) -0.006(4)
C42 0.022(4) 0.036(4) 0.077(6) 0.026(4) -0.005(4) -0.001(4)
O5 0.111(6) 0.129(7) 0.139(6) 0.056(5) -0.027(5) 0.040(5)
C43 0.070(6) 0.071(6) 0.093(6) 0.030(5) -0.015(5) 0.008(5)
C44 0.108(10) 0.146(10) 0.080(7) 0.011(6) -0.019(6) 0.015(7)
C45 0.175(13) 0.234(13) 0.116(7) 0.041(9) -0.031(10) 0.060(13)
C46 0.180(18) 0.209(13) 0.136(11) 0.089(12) -0.058(14) 0.024(15)
C1T 0.122(19) 0.34(2) 0.221(16) 0.150(16) 0.065(18) 0.00(2)
C2T 0.106(17) 0.34(2) 0.199(16) 0.131(18) 0.081(18) 0.017(19)
C3T 0.084(15) 0.35(2) 0.180(17) 0.156(16) 0.065(16) 0.072(16)
C4T 0.091(18) 0.33(3) 0.208(18) 0.156(17) 0.061(16) 0.040(18)
C5T 0.054(14) 0.33(3) 0.187(17) 0.144(19) 0.021(15) 0.059(16)
C6T 0.109(17) 0.34(2) 0.201(17) 0.153(17) 0.046(18) 0.040(18)
C7T 0.21(3) 0.23(3) 0.225(16) 0.164(18) 0.04(3) 0.00(2)

loop_
_atom_type_symbol
_atom_type_description
_atom_type_scat_dispersion_real
_atom_type_scat_dispersion_imag
_atom_type_scat_source
C C .0033 .0016 'International Tables Vol C Tables 4.2.6.8 and 6.1.1.4'
H H .0000 .0000 'International Tables Vol C Tables 4.2.6.8 and 6.1.1.4'
N N .0061 .0033 'International Tables Vol C Tables 4.2.6.8 and 6.1.1.4'
O O .0106 .0060 'International Tables Vol C Tables 4.2.6.8 and 6.1.1.4'
P P .1023 .0942 'International Tables Vol C Tables 4.2.6.8 and 6.1.1.4'
Al Al .0645 .0514 'International Tables Vol C Tables 4.2.6.8 and 6.1.1.4'

loop_
_geom_angle_atom_site_label_1
_geom_angle_atom_site_label_2
_geom_angle_atom_site_label_3
_geom_angle
_geom_angle_site_symmetry_1
_geom_angle_site_symmetry_3
_geom_angle_publ_flag
O2 Al O1 93.9(2) . . ?
O2 Al O3 97.8(2) . . ?
O1 Al O3 93.0(2) . . ?
O2 Al O4 93.0(2) . 2_666 ?
O1 Al O4 173.0(2) . 2_666 ?
O3 Al O4 87.0(2) . 2_666 ?
O2 Al N2 90.0(2) . . ?
O1 Al N2 94.5(2) . . ?
O3 Al N2 168.8(2) . . ?
O4 Al N2 84.6(2) 2_666 . ?
O2 Al N1 169.5(3) . . ?
O1 Al N1 90.5(2) . . ?
O3 Al N1 91.5(2) . . ?
O4 Al N1 82.6(2) 2_666 . ?
N2 Al N1 80.2(3) . . ?
O3 P O4 119.1(3) . . ?
O3 P C37 107.6(3) . . ?
O4 P C37 108.5(3) . . ?
O3 P H1P 105.3 . . ?
O4 P H1P 108.9 . . ?
C37 P H1P 106.7 . . ?
C1 O1 Al 131.5(4) . . ?
C24 O2 Al 132.3(5) . . ?
P O3 Al 146.8(3) . . ?
P O4 Al 138.8(3) . 2_666 ?
C16 N1 C15 110.0(6) . . ?
C16 N1 Al 109.5(5) . . ?
C15 N1 Al 115.8(4) . . ?
C16 N1 H1 107.0 . . ?
C15 N1 H1 107.0 . . ?
Al N1 H1 107.0 . . ?
C22 N2 C21 120.7(6) . . ?
C22 N2 Al 124.6(5) . . ?
C21 N2 Al 114.5(5) . . ?
O1 C1 C14 120.4(6) . . ?
O1 C1 C2 122.3(7) . . ?
C14 C1 C2 117.3(7) . . ?
C7 C2 C1 117.5(7) . . ?
C7 C2 C3 121.2(7) . . ?
C1 C2 C3 121.2(7) . . ?
C5 C3 C4 108.7(7) . . ?
C5 C3 C6 108.2(7) . . ?
C4 C3 C6 107.1(7) . . ?
C5 C3 C2 108.6(7) . . ?
C4 C3 C2 111.5(6) . . ?
C6 C3 C2 112.5(7) . . ?
C3 C4 H4A 109.5 . . ?
C3 C4 H4B 109.5 . . ?
H4A C4 H4B 109.5 . . ?
C3 C4 H4C 109.5 . . ?
H4A C4 H4C 109.5 . . ?
H4B C4 H4C 109.5 . . ?
C3 C5 H5A 109.5 . . ?
C3 C5 H5B 109.5 . . ?
H5A C5 H5B 109.5 . . ?
C3 C5 H5C 109.5 . . ?
H5A C5 H5C 109.5 . . ?
H5B C5 H5C 109.5 . . ?
C3 C6 H6A 109.5 . . ?
C3 C6 H6B 109.5 . . ?
H6A C6 H6B 109.5 . . ?
C3 C6 H6C 109.5 . . ?
H6A C6 H6C 109.5 . . ?
H6B C6 H6C 109.5 . . ?
C2 C7 C8 126.3(7) . . ?
C2 C7 H7 116.9 . . ?
C8 C7 H7 116.9 . . ?
C7 C8 C13 114.6(8) . . ?
C7 C8 C9 124.3(7) . . ?
C13 C8 C9 121.1(8) . . ?
C11 C9 C8 109.5(8) . . ?
C11 C9 C10 106.8(9) . . ?
C8 C9 C10 112.4(8) . . ?
C11 C9 C12 112.6(10) . . ?
C8 C9 C12 109.5(8) . . ?
C10 C9 C12 105.9(9) . . ?
C9 C10 H10A 109.5 . . ?
C9 C10 H10B 109.5 . . ?
H10A C10 H10B 109.5 . . ?
C9 C10 H10C 109.5 . . ?
H10A C10 H10C 109.5 . . ?
H10B C10 H10C 109.5 . . ?
C9 C11 H11A 109.5 . . ?
C9 C11 H11B 109.5 . . ?
H11A C11 H11B 109.5 . . ?
C9 C11 H11C 109.5 . . ?
H11A C11 H11C 109.5 . . ?
H11B C11 H11C 109.5 . . ?
C9 C12 H12A 109.5 . . ?
C9 C12 H12B 109.5 . . ?
H12A C12 H12B 109.5 . . ?
C9 C12 H12C 109.5 . . ?
H12A C12 H12C 109.5 . . ?
H12B C12 H12C 109.5 . . ?
C14 C13 C8 122.6(7) . . ?
C14 C13 H13 118.7 . . ?
C8 C13 H13 118.7 . . ?
C13 C14 C1 121.4(7) . . ?
C13 C14 C15 119.5(7) . . ?
C1 C14 C15 118.3(7) . . ?
C43 C15 N1 113.2(8) . . ?
C43 C15 C14 109.9(7) . . ?
N1 C15 C14 112.9(6) . . ?
C43 C15 H15 106.8 . . ?
N1 C15 H15 106.8 . . ?
C14 C15 H15 106.8 . . ?
C17 C16 C21 120.6(7) . . ?
C17 C16 N1 122.6(7) . . ?
C21 C16 N1 116.8(6) . . ?
C16 C17 C18 120.1(8) . . ?
C16 C17 H17 119.9 . . ?
C18 C17 H17 119.9 . . ?
C19 C18 C17 119.9(8) . . ?
C19 C18 H18 120.0 . . ?
C17 C18 H18 120.0 . . ?
C18 C19 C20 120.4(8) . . ?
C18 C19 H19 119.8 . . ?
C20 C19 H19 119.8 . . ?
C19 C20 C21 120.3(8) . . ?
C19 C20 H20 119.8 . . ?
C21 C20 H20 119.8 . . ?
C20 C21 C16 118.6(7) . . ?
C20 C21 N2 126.2(7) . . ?
C16 C21 N2 114.9(6) . . ?
N2 C22 C23 125.6(7) . . ?
N2 C22 H22 117.2 . . ?
C23 C22 H22 117.2 . . ?
C36 C23 C24 120.7(7) . . ?
C36 C23 C22 117.3(7) . . ?
C24 C23 C22 122.1(7) . . ?
O2 C24 C23 121.8(7) . . ?
O2 C24 C25 120.9(6) . . ?
C23 C24 C25 117.3(7) . . ?
C30 C25 C24 118.2(7) . . ?
C30 C25 C26 121.8(7) . . ?
C24 C25 C26 119.8(6) . . ?
C27 C26 C29 109.2(7) . . ?
C27 C26 C25 109.5(6) . . ?
C29 C26 C25 110.8(6) . . ?
C27 C26 C28 110.6(7) . . ?
C29 C26 C28 106.0(7) . . ?
C25 C26 C28 110.6(6) . . ?
C26 C27 H27A 109.5 . . ?
C26 C27 H27B 109.5 . . ?
H27A C27 H27B 109.5 . . ?
C26 C27 H27C 109.5 . . ?
H27A C27 H27C 109.5 . . ?
H27B C27 H27C 109.5 . . ?
C26 C28 H28A 109.5 . . ?
C26 C28 H28B 109.5 . . ?
H28A C28 H28B 109.5 . . ?
C26 C28 H28C 109.5 . . ?
H28A C28 H28C 109.5 . . ?
H28B C28 H28C 109.5 . . ?
C26 C29 H29A 109.5 . . ?
C26 C29 H29B 109.5 . . ?
H29A C29 H29B 109.5 . . ?
C26 C29 H29C 109.5 . . ?
H29A C29 H29C 109.5 . . ?
H29B C29 H29C 109.5 . . ?
C25 C30 C31 124.8(7) . . ?
C25 C30 H30 117.6 . . ?
C31 C30 H30 117.6 . . ?
C36 C31 C30 116.5(7) . . ?
C36 C31 C32 123.2(8) . . ?
C30 C31 C32 120.2(8) . . ?
C33' C32 C33 124(3) . . ?
C33' C32 C31 122(3) . . ?
C33 C32 C31 111.8(9) . . ?
C33' C32 C35 36(2) . . ?
C33 C32 C35 112.9(11) . . ?
C31 C32 C35 111.3(8) . . ?
C33' C32 C35' 113(3) . . ?
C33 C32 C35' 53.1(19) . . ?
C31 C32 C35' 110(2) . . ?
C35 C32 C35' 138(2) . . ?
C33' C32 C34 64(3) . . ?
C33 C32 C34 111.5(11) . . ?
C31 C32 C34 108.2(8) . . ?
C35 C32 C34 100.5(9) . . ?
C35' C32 C34 62(2) . . ?
C33' C32 C34' 109(2) . . ?
C33 C32 C34' 42.3(18) . . ?
C31 C32 C34' 102(2) . . ?
C35 C32 C34' 80(2) . . ?
C35' C32 C34' 95(2) . . ?
C34 C32 C34' 147(2) . . ?
C32 C33 H33A 109.5 . . ?
C32 C33 H33B 109.5 . . ?
H33A C33 H33B 109.5 . . ?
C32 C33 H33C 109.5 . . ?
H33A C33 H33C 109.5 . . ?
H33B C33 H33C 109.5 . . ?
C32 C34 H34A 109.5 . . ?
C32 C34 H34B 109.5 . . ?
H34A C34 H34B 109.5 . . ?
C32 C34 H34C 109.5 . . ?
H34A C34 H34C 109.5 . . ?
H34B C34 H34C 109.5 . . ?
C32 C35 H35A 109.5 . . ?
C32 C35 H35B 109.5 . . ?
H35A C35 H35B 109.5 . . ?
C32 C35 H35C 109.5 . . ?
H35A C35 H35C 109.5 . . ?
H35B C35 H35C 109.5 . . ?
C32 C33' H33D 109.5 . . ?
C32 C33' H33E 109.5 . . ?
H33D C33' H33E 109.5 . . ?
C32 C33' H33F 109.4 . . ?
H33D C33' H33F 109.5 . . ?
H33E C33' H33F 109.5 . . ?
C32 C34' H34D 109.5 . . ?
C32 C34' H34E 109.5 . . ?
H34D C34' H34E 109.5 . . ?
C32 C34' H34F 109.5 . . ?
H34D C34' H34F 109.5 . . ?
H34E C34' H34F 109.5 . . ?
C32 C35' H35D 109.5 . . ?
C32 C35' H35E 109.5 . . ?
H35D C35' H35E 109.5 . . ?
C32 C35' H35F 109.5 . . ?
H35D C35' H35F 109.5 . . ?
H35E C35' H35F 109.5 . . ?
C31 C36 C23 122.5(7) . . ?
C31 C36 H36 118.8 . . ?
C23 C36 H36 118.8 . . ?
C38 C37 C42 119.4(7) . . ?
C38 C37 P 119.5(6) . . ?
C42 C37 P 121.2(6) . . ?
C37 C38 C39 119.8(8) . . ?
C37 C38 H38 120.1 . . ?
C39 C38 H38 120.1 . . ?
C40 C39 C38 121.1(9) . . ?
C40 C39 H39 119.4 . . ?
C38 C39 H39 119.4 . . ?
C39 C40 C41 120.7(8) . . ?
C39 C40 H40 119.6 . . ?
C41 C40 H40 119.6 . . ?
C40 C41 C42 119.2(8) . . ?
C40 C41 H41 120.4 . . ?
C42 C41 H41 120.4 . . ?
C37 C42 C41 119.7(8) . . ?
C37 C42 H42 120.1 . . ?
C41 C42 H42 120.1 . . ?
C43 O5 C46' 106.1(16) . . ?
C43 O5 C46 111.6(13) . . ?
C46' O5 C46 53.7(18) . . ?
O5 C43 C15 107.1(8) . . ?
O5 C43 C44 102.9(9) . . ?
C15 C43 C44 114.4(9) . . ?
O5 C43 H43 110.7 . . ?
C15 C43 H43 110.7 . . ?
C44 C43 H43 110.7 . . ?
C45 C44 C43 105.2(11) . . ?
C45 C44 H44A 110.7 . . ?
C43 C44 H44A 110.7 . . ?
C45 C44 H44B 110.7 . . ?
C43 C44 H44B 110.7 . . ?
H44A C44 H44B 108.8 . . ?
C44 C45 C46 99.7(14) . . ?
C44 C45 C46' 104.4(16) . . ?
C46 C45 C46' 50.7(18) . . ?
C44 C45 H45A 111.8 . . ?
C46 C45 H45A 111.8 . . ?
C46' C45 H45A 142.4 . . ?
C44 C45 H45B 111.8 . . ?
C46 C45 H45B 111.8 . . ?
C46' C45 H45B 63.3 . . ?
H45A C45 H45B 109.6 . . ?
O5 C46 C45 98.0(16) . . ?
O5 C46 H46A 112.2 . . ?
C45 C46 H46A 112.1 . . ?
O5 C46 H46B 112.2 . . ?
C45 C46 H46B 112.2 . . ?
H46A C46 H46B 109.8 . . ?
O5 C46' C45 97.5(16) . . ?
O5 C46' H46C 112.3 . . ?
C45 C46' H46C 112.3 . . ?
O5 C46' H46D 112.3 . . ?
C45 C46' H46D 112.3 . . ?
H46C C46' H46D 109.9 . . ?
C2T C1T C6T 121.1(12) . . ?
C2T C1T C7T 119.2(11) . . ?
C6T C1T C7T 119.1(11) . . ?
C1T C2T C3T 121.5(12) . . ?
C1T C2T H2T 119.3 . . ?
C3T C2T H2T 119.3 . . ?
C2T C3T C4T 117.3(12) . . ?
C2T C3T H3T 121.3 . . ?
C4T C3T H3T 121.4 . . ?
C5T C4T C3T 121.3(12) . . ?
C5T C4T H4T 119.4 . . ?
C3T C4T H4T 119.4 . . ?
C4T C5T C6T 120.2(12) . . ?
C4T C5T H5T 119.9 . . ?
C6T C5T H5T 119.9 . . ?
C5T C6T C1T 117.4(12) . . ?
C5T C6T H6T 121.3 . . ?
C1T C6T H6T 121.3 . . ?
C1T C7T H7T1 109.5 . . ?
C1T C7T H7T2 109.5 . . ?
H7T1 C7T H7T2 109.5 . . ?
C1T C7T H7T3 109.5 . . ?
H7T1 C7T H7T3 109.5 . . ?
H7T2 C7T H7T3 109.5 . . ?

loop_
_geom_bond_atom_site_label_1
_geom_bond_atom_site_label_2
_geom_bond_distance
_geom_bond_site_symmetry_2
_geom_bond_publ_flag
Al O2 1.812(5) . ?
Al O1 1.835(5) . ?
Al O3 1.860(5) . ?
Al O4 1.942(5) 2_666 ?
Al N2 2.023(6) . ?
Al N1 2.100(6) . ?
P O3 1.491(5) . ?
P O4 1.494(5) . ?
P C37 1.798(8) . ?
P H1P 1.2602 . ?
O1 C1 1.337(9) . ?
O2 C24 1.312(8) . ?
O4 Al 1.942(5) 2_666 ?
N1 C16 1.451(9) . ?
N1 C15 1.505(10) . ?
N1 H1 0.9300 . ?
N2 C22 1.286(9) . ?
N2 C21 1.423(9) . ?
C1 C14 1.410(10) . ?
C1 C2 1.418(10) . ?
C2 C7 1.376(11) . ?
C2 C3 1.547(11) . ?
C3 C5 1.521(12) . ?
C3 C4 1.528(11) . ?
C3 C6 1.532(11) . ?
C4 H4A 0.9800 . ?
C4 H4B 0.9800 . ?
C4 H4C 0.9800 . ?
C5 H5A 0.9800 . ?
C5 H5B 0.9800 . ?
C5 H5C 0.9800 . ?
C6 H6A 0.9800 . ?
C6 H6B 0.9800 . ?
C6 H6C 0.9800 . ?
C7 C8 1.381(11) . ?
C7 H7 0.9500 . ?
C8 C13 1.387(11) . ?
C8 C9 1.531(12) . ?
C9 C11 1.510(13) . ?
C9 C10 1.531(13) . ?
C9 C12 1.556(15) . ?
C10 H10A 0.9800 . ?
C10 H10B 0.9800 . ?
C10 H10C 0.9800 . ?
C11 H11A 0.9800 . ?
C11 H11B 0.9800 . ?
C11 H11C 0.9800 . ?
C12 H12A 0.9800 . ?
C12 H12B 0.9800 . ?
C12 H12C 0.9800 . ?
C13 C14 1.368(11) . ?
C13 H13 0.9500 . ?
C14 C15 1.526(11) . ?
C15 C43 1.470(13) . ?
C15 H15 1.0000 . ?
C16 C17 1.377(10) . ?
C16 C21 1.399(11) . ?
C17 C18 1.382(12) . ?
C17 H17 0.9500 . ?
C18 C19 1.377(12) . ?
C18 H18 0.9500 . ?
C19 C20 1.384(11) . ?
C19 H19 0.9500 . ?
C20 C21 1.393(10) . ?
C20 H20 0.9500 . ?
C22 C23 1.434(11) . ?
C22 H22 0.9500 . ?
C23 C36 1.411(10) . ?
C23 C24 1.418(10) . ?
C24 C25 1.450(10) . ?
C25 C30 1.369(10) . ?
C25 C26 1.543(11) . ?
C26 C27 1.526(11) . ?
C26 C29 1.536(11) . ?
C26 C28 1.546(11) . ?
C27 H27A 0.9800 . ?
C27 H27B 0.9800 . ?
C27 H27C 0.9800 . ?
C28 H28A 0.9800 . ?
C28 H28B 0.9800 . ?
C28 H28C 0.9800 . ?
C29 H29A 0.9800 . ?
C29 H29B 0.9800 . ?
C29 H29C 0.9800 . ?
C30 C31 1.415(11) . ?
C30 H30 0.9500 . ?
C31 C36 1.361(11) . ?
C31 C32 1.526(12) . ?
C32 C33' 1.41(2) . ?
C32 C33 1.421(15) . ?
C32 C35 1.529(15) . ?
C32 C35' 1.55(2) . ?
C32 C34 1.590(16) . ?
C32 C34' 1.63(2) . ?
C33 H33A 0.9800 . ?
C33 H33B 0.9800 . ?
C33 H33C 0.9800 . ?
C34 H34A 0.9800 . ?
C34 H34B 0.9800 . ?
C34 H34C 0.9800 . ?
C35 H35A 0.9800 . ?
C35 H35B 0.9800 . ?
C35 H35C 0.9800 . ?
C33' H33D 0.9800 . ?
C33' H33E 0.9800 . ?
C33' H33F 0.9800 . ?
C34' H34D 0.9800 . ?
C34' H34E 0.9800 . ?
C34' H34F 0.9800 . ?
C35' H35D 0.9800 . ?
C35' H35E 0.9800 . ?
C35' H35F 0.9800 . ?
C36 H36 0.9501 . ?
C37 C38 1.365(11) . ?
C37 C42 1.394(11) . ?
C38 C39 1.389(12) . ?
C38 H38 0.9500 . ?
C39 C40 1.339(13) . ?
C39 H39 0.9500 . ?
C40 C41 1.371(12) . ?
C40 H40 0.9500 . ?
C41 C42 1.400(11) . ?
C41 H41 0.9500 . ?
C42 H42 0.9500 . ?
O5 C43 1.431(12) . ?
O5 C46' 1.51(2) . ?
O5 C46 1.51(2) . ?
C43 C44 1.575(15) . ?
C43 H43 1.0000 . ?
C44 C45 1.516(18) . ?
C44 H44A 0.9900 . ?
C44 H44B 0.9900 . ?
C45 C46 1.58(3) . ?
C45 C46' 1.60(3) . ?
C45 H45A 0.9900 . ?
C45 H45B 0.9900 . ?
C46 H46A 0.9900 . ?
C46 H46B 0.9900 . ?
C46' H46C 0.9900 . ?
C46' H46D 0.9900 . ?
C1T C2T 1.344(9) . ?
C1T C6T 1.356(9) . ?
C1T C7T 1.520(10) . ?
C2T C3T 1.346(9) . ?
C2T H2T 0.9500 . ?
C3T C4T 1.358(9) . ?
C3T H3T 0.9500 . ?
C4T C5T 1.350(9) . ?
C4T H4T 0.9500 . ?
C5T C6T 1.354(9) . ?
C5T H5T 0.9500 . ?
C6T H6T 0.9500 . ?
C7T H7T1 0.9800 . ?
C7T H7T2 0.9800 . ?
C7T H7T3 0.9800 . ?

loop_
_geom_torsion_atom_site_label_1
_geom_torsion_atom_site_label_2
_geom_torsion_atom_site_label_3
_geom_torsion_atom_site_label_4
_geom_torsion
_geom_torsion_site_symmetry_1
_geom_torsion_site_symmetry_2
_geom_torsion_site_symmetry_3
_geom_torsion_site_symmetry_4
_geom_torsion_publ_flag
O2 Al O1 C1 139.1(6) . . . . ?
O3 Al O1 C1 -122.8(6) . . . . ?
O4 Al O1 C1 -33(2) 2_666 . . . ?
N2 Al O1 C1 48.9(6) . . . . ?
N1 Al O1 C1 -31.3(6) . . . . ?
O1 Al O2 C24 -72.2(6) . . . . ?
O3 Al O2 C24 -165.8(6) . . . . ?
O4 Al O2 C24 106.9(6) 2_666 . . . ?
N2 Al O2 C24 22.3(6) . . . . ?
N1 Al O2 C24 42.3(16) . . . . ?
O4 P O3 Al -21.3(7) . . . . ?
C37 P O3 Al 102.6(6) . . . . ?
O2 Al O3 P -33.2(6) . . . . ?
O1 Al O3 P -127.6(6) . . . . ?
O4 Al O3 P 59.4(6) 2_666 . . . ?
N2 Al O3 P 100.5(14) . . . . ?
N1 Al O3 P 141.9(6) . . . . ?
O3 P O4 Al -85.6(5) . . . 2_666 ?
C37 P O4 Al 150.9(4) . . . 2_666 ?
O2 Al N1 C16 -2.7(16) . . . . ?
O1 Al N1 C16 112.1(4) . . . . ?
O3 Al N1 C16 -155.0(4) . . . . ?
O4 Al N1 C16 -68.2(4) 2_666 . . . ?
N2 Al N1 C16 17.6(4) . . . . ?
O2 Al N1 C15 -127.8(13) . . . . ?
O1 Al N1 C15 -13.0(5) . . . . ?
O3 Al N1 C15 79.9(5) . . . . ?
O4 Al N1 C15 166.7(5) 2_666 . . . ?
N2 Al N1 C15 -107.5(5) . . . . ?
O2 Al N2 C22 -14.2(6) . . . . ?
O1 Al N2 C22 79.7(6) . . . . ?
O3 Al N2 C22 -148.4(12) . . . . ?
O4 Al N2 C22 -107.2(6) 2_666 . . . ?
N1 Al N2 C22 169.4(6) . . . . ?
O2 Al N2 C21 160.5(5) . . . . ?
O1 Al N2 C21 -105.6(5) . . . . ?
O3 Al N2 C21 26.2(16) . . . . ?
O4 Al N2 C21 67.5(5) 2_666 . . . ?
N1 Al N2 C21 -15.9(5) . . . . ?
Al O1 C1 C14 34.7(10) . . . . ?
Al O1 C1 C2 -147.7(6) . . . . ?
O1 C1 C2 C7 176.3(7) . . . . ?
C14 C1 C2 C7 -6.0(11) . . . . ?
O1 C1 C2 C3 -7.4(11) . . . . ?
C14 C1 C2 C3 170.3(7) . . . . ?
C7 C2 C3 C5 118.3(8) . . . . ?
C1 C2 C3 C5 -57.9(9) . . . . ?
C7 C2 C3 C4 -121.9(8) . . . . ?
C1 C2 C3 C4 62.0(9) . . . . ?
C7 C2 C3 C6 -1.4(11) . . . . ?
C1 C2 C3 C6 -177.6(8) . . . . ?
C1 C2 C7 C8 2.4(12) . . . . ?
C3 C2 C7 C8 -173.9(8) . . . . ?
C2 C7 C8 C13 1.1(13) . . . . ?
C2 C7 C8 C9 -179.1(8) . . . . ?
C7 C8 C9 C11 -123.7(10) . . . . ?
C13 C8 C9 C11 56.1(12) . . . . ?
C7 C8 C9 C10 -5.1(13) . . . . ?
C13 C8 C9 C10 174.6(9) . . . . ?
C7 C8 C9 C12 112.3(10) . . . . ?
C13 C8 C9 C12 -67.9(11) . . . . ?
C7 C8 C13 C14 -0.7(12) . . . . ?
C9 C8 C13 C14 179.5(8) . . . . ?
C8 C13 C14 C1 -3.2(13) . . . . ?
C8 C13 C14 C15 166.5(8) . . . . ?
O1 C1 C14 C13 -175.7(7) . . . . ?
C2 C1 C14 C13 6.6(11) . . . . ?
O1 C1 C14 C15 14.5(10) . . . . ?
C2 C1 C14 C15 -163.2(7) . . . . ?
C16 N1 C15 C43 160.6(7) . . . . ?
Al N1 C15 C43 -74.6(8) . . . . ?
C16 N1 C15 C14 -73.8(8) . . . . ?
Al N1 C15 C14 51.0(8) . . . . ?
C13 C14 C15 C43 -99.5(10) . . . . ?
C1 C14 C15 C43 70.5(10) . . . . ?
C13 C14 C15 N1 133.1(8) . . . . ?
C1 C14 C15 N1 -56.9(9) . . . . ?
C15 N1 C16 C17 -70.3(8) . . . . ?
Al N1 C16 C17 161.3(6) . . . . ?
C15 N1 C16 C21 110.9(7) . . . . ?
Al N1 C16 C21 -17.5(7) . . . . ?
C21 C16 C17 C18 0.9(12) . . . . ?
N1 C16 C17 C18 -177.8(7) . . . . ?
C16 C17 C18 C19 -2.5(13) . . . . ?
C17 C18 C19 C20 2.4(13) . . . . ?
C18 C19 C20 C21 -0.6(12) . . . . ?
C19 C20 C21 C16 -1.0(11) . . . . ?
C19 C20 C21 N2 172.9(7) . . . . ?
C17 C16 C21 C20 0.8(11) . . . . ?
N1 C16 C21 C20 179.6(6) . . . . ?
C17 C16 C21 N2 -173.8(7) . . . . ?
N1 C16 C21 N2 5.1(9) . . . . ?
C22 N2 C21 C20 11.7(11) . . . . ?
Al N2 C21 C20 -163.2(6) . . . . ?
C22 N2 C21 C16 -174.2(7) . . . . ?
Al N2 C21 C16 10.9(8) . . . . ?
C21 N2 C22 C23 -170.2(7) . . . . ?
Al N2 C22 C23 4.2(11) . . . . ?
N2 C22 C23 C36 -173.1(7) . . . . ?
N2 C22 C23 C24 6.0(12) . . . . ?
Al O2 C24 C23 -18.9(10) . . . . ?
Al O2 C24 C25 162.6(5) . . . . ?
C36 C23 C24 O2 179.2(7) . . . . ?
C22 C23 C24 O2 0.1(11) . . . . ?
C36 C23 C24 C25 -2.2(10) . . . . ?
C22 C23 C24 C25 178.7(6) . . . . ?
O2 C24 C25 C30 -177.8(7) . . . . ?
C23 C24 C25 C30 3.5(10) . . . . ?
O2 C24 C25 C26 -1.8(10) . . . . ?
C23 C24 C25 C26 179.6(6) . . . . ?
C30 C25 C26 C27 110.9(8) . . . . ?
C24 C25 C26 C27 -65.1(8) . . . . ?
C30 C25 C26 C29 -9.7(10) . . . . ?
C24 C25 C26 C29 174.4(7) . . . . ?
C30 C25 C26 C28 -127.0(8) . . . . ?
C24 C25 C26 C28 57.1(9) . . . . ?
C24 C25 C30 C31 -3.5(12) . . . . ?
C26 C25 C30 C31 -179.5(8) . . . . ?
C25 C30 C31 C36 1.8(13) . . . . ?
C25 C30 C31 C32 179.6(8) . . . . ?
C36 C31 C32 C33' -52(3) . . . . ?
C30 C31 C32 C33' 130(3) . . . . ?
C36 C31 C32 C33 113.9(14) . . . . ?
C30 C31 C32 C33 -63.7(15) . . . . ?
C36 C31 C32 C35 -13.3(13) . . . . ?
C30 C31 C32 C35 169.0(9) . . . . ?
C36 C31 C32 C35' 171(2) . . . . ?
C30 C31 C32 C35' -6(3) . . . . ?
C36 C31 C32 C34 -122.9(10) . . . . ?
C30 C31 C32 C34 59.5(11) . . . . ?
C36 C31 C32 C34' 71(2) . . . . ?
C30 C31 C32 C34' -107(2) . . . . ?
C30 C31 C36 C23 -0.3(12) . . . . ?
C32 C31 C36 C23 -178.0(8) . . . . ?
C24 C23 C36 C31 0.6(12) . . . . ?
C22 C23 C36 C31 179.7(7) . . . . ?
O3 P C37 C38 31.5(8) . . . . ?
O4 P C37 C38 161.7(7) . . . . ?
O3 P C37 C42 -147.9(6) . . . . ?
O4 P C37 C42 -17.8(7) . . . . ?
C42 C37 C38 C39 -0.6(13) . . . . ?
P C37 C38 C39 180.0(8) . . . . ?
C37 C38 C39 C40 0.1(16) . . . . ?
C38 C39 C40 C41 -0.3(16) . . . . ?
C39 C40 C41 C42 0.9(14) . . . . ?
C38 C37 C42 C41 1.2(12) . . . . ?
P C37 C42 C41 -179.4(6) . . . . ?
C40 C41 C42 C37 -1.3(12) . . . . ?
C46' O5 C43 C15 -164.3(17) . . . . ?
C46 O5 C43 C15 -107.6(15) . . . . ?
C46' O5 C43 C44 -43.3(18) . . . . ?
C46 O5 C43 C44 13.4(16) . . . . ?
N1 C15 C43 O5 -58.6(10) . . . . ?
C14 C15 C43 O5 174.2(8) . . . . ?
N1 C15 C43 C44 -172.0(8) . . . . ?
C14 C15 C43 C44 60.8(11) . . . . ?
O5 C43 C44 C45 17.9(15) . . . . ?
C15 C43 C44 C45 133.7(12) . . . . ?
C43 C44 C45 C46 -39.9(17) . . . . ?
C43 C44 C45 C46' 12(2) . . . . ?
C43 O5 C46 C45 -37.6(19) . . . . ?
>C46' O5 C46 C45 56.9(15) . . . . ?
C44 C45 C46 O5 45.5(18) . . . . ?
C46' C45 C46 O5 -55.3(14) . . . . ?
C43 O5 C46' C45 49(2) . . . . ?
C46 O5 C46' C45 -55.9(15) . . . . ?
C44 C45 C46' O5 -35(2) . . . . ?
C46 C45 C46' O5 55.4(15) . . . . ?
C6T C1T C2T C3T 1(2) . . . . ?
C7T C1T C2T C3T -170(2) . . . . ?
C1T C2T C3T C4T -0.4(19) . . . . ?
C2T C3T C4T C5T 6(3) . . . . ?
C3T C4T C5T C6T -13(4) . . . . ?
C4T C5T C6T C1T 13(4) . . . . ?
C2T C1T C6T C5T -8(3) . . . . ?
C7T C1T C6T C5T 164(2) . . . . ?
